data_9007909
loop_
_publ_author_name
'Van Aken, B. B.'
'Meetsma, A.'
'Palstra, T. T. M.'

_publ_section_title
;
 Hexagonal LuMnO3 revisited
;
_journal_name_full 'Acta Crystallographica, Section E'
_journal_page_first i101
_journal_page_last i103
_journal_paper_doi 10.1107/S1600536801015896
_journal_volume 57
_journal_year 2001
_chemical_formula_structural LuMnO3
_chemical_formula_sum 'Lu Mn O3'
_space_group_IT_number 185
_symmetry_space_group_name_Hall 'P 6c -2'
_symmetry_space_group_name_H-M 'P 63 c m'
_cell_angle_alpha 90
_cell_angle_beta 90
_cell_angle_gamma 120
_cell_length_a 6.0380
_cell_length_b 6.0380
_cell_length_c 11.3610
_cell_formula_units_Z 6
_cell_volume 358.702
_database_code_amcsd 0010367
_exptl_crystal_density_diffrn 7.719
_cod_database_code 9007909
_amcsd_formula_title LuMnO3

loop_
_space_group_symop_operation_xyz
x,y,z
-x,-x+y,z
x-y,x,1/2+z
-y,-x,1/2+z
-y,x-y,z
x-y,-y,z
-x,-y,1/2+z
x,x-y,1/2+z
-x+y,-x,z
y,x,z
y,-x+y,1/2+z
-x+y,y,1/2+z

loop_
_atom_site_aniso_label
_atom_site_aniso_U_11
_atom_site_aniso_U_22
_atom_site_aniso_U_33
_atom_site_aniso_U_12
_atom_site_aniso_U_13
_atom_site_aniso_U_23
Lu1 0.00440 0.00440 0.00430 0.00220 0.00000 0.00000
Lu2 0.00410 0.00410 0.00560 0.00210 0.00000 0.00000
Mn 0.00530 0.00530 0.00230 0.00160 -0.00050 -0.00050
O1 0.00700 0.00700 0.00400 0.00500 0.00150 0.00150
O2 0.00600 0.00600 0.00700 0.00200 -0.00180 -0.00180
O3 0.00400 0.00400 0.00200 0.00190 0.00000 0.00000
O4 0.00900 0.00900 0.00500 0.00450 0.00000 0.00000

loop_
_atom_site_label
_atom_site_fract_x
_atom_site_fract_y
_atom_site_fract_z
_atom_site_U_iso_or_equiv
Lu1 0.00000 0.00000 0.27394 0.00438
Lu2 0.33333 0.66667 0.23038 0.00460
Mn -0.33550 -0.33550 -0.00077 0.00480
O1 -0.30700 -0.30700 0.16420 0.00530
O2 -0.36140 -0.36140 -0.16380 0.00680
O3 0.00000 0.00000 -0.02850 0.00340
O4 0.33333 0.66667 0.01900 0.00770

loop_
_cod_related_entry_id
_cod_related_entry_database
_cod_related_entry_code
1 AMCSD 0010367
